data_2207233
loop_
_publ_author_name
'Gao, Shan'
'Huo, Li-Hua'
'Ng, Seik Weng'

_publ_section_title
;Bis(9-hydroxyfluorene-9-carboxylato-\k^2^<i>O</i>,<i>O</i>')bis(3-hydroxypyridine-\k<i>N</i>)copper(II)
 methanol disolvate
;
_journal_coeditor_code HB6278
_journal_issue 11
_journal_name_full 'Acta Crystallographica Section E'
_journal_page_first m2192
_journal_page_last m2193
_journal_paper_doi 10.1107/S1600536805031156
_journal_volume 61
_journal_year 2005
_chemical_formula_iupac '[Cu (C14 H9 O3)2 (C5 H5 N O)2], 2C H4 O'
_chemical_formula_moiety '2C14 H9 O3, 2C5 H5 N O, Cu, 2C H4 O'
_chemical_formula_sum 'C40 H36 Cu N2 O10'
_chemical_formula_weight 768.25
_chemical_name_systematic
;
Bis(9-hydroxyfluorene-9-carboxylato-\k^2^O,O')bis(3-hydroxypyridine-
\kN)copper(II) methanol disolvate
;
_space_group_IT_number 14
_symmetry_cell_setting monoclinic
_symmetry_space_group_name_Hall '-P 2yn'
_symmetry_space_group_name_H-M 'P 1 21/n 1'
_atom_sites_solution_hydrogens geom
_atom_sites_solution_primary direct
_atom_sites_solution_secondary difmap
_audit_creation_method SHELXL-97
_cell_angle_alpha 90.00
_cell_angle_beta 112.04(3)
_cell_angle_gamma 90.00
_cell_formula_units_Z 2
_cell_length_a 14.877(3)
_cell_length_b 7.872(2)
_cell_length_c 16.527(3)
_cell_measurement_reflns_used 14783
_cell_measurement_temperature 295(2)
_cell_measurement_theta_max 27.5
_cell_measurement_theta_min 3.0
_cell_volume 1794.1(8)
_computing_cell_refinement RAPID-AUTO
_computing_data_collection 'RAPID-AUTO (Rigaku, 1998)'
_computing_data_reduction 'CrystalStructure (Rigaku/MSC, 2002)'
_computing_molecular_graphics 'ORTEPII (Johnson, 1976)'
_computing_publication_material SHELXL97
_computing_structure_refinement 'SHELXL97 (Sheldrick, 1997)'
_computing_structure_solution 'difference Fourier, with Cu at 1/2, 1/2, 1/2'
_diffrn_ambient_temperature 295(2)
_diffrn_measured_fraction_theta_full 1.00
_diffrn_measured_fraction_theta_max 1.00
_diffrn_measurement_device_type 'Rigaku RAXIS-RAPID IP'
_diffrn_measurement_method \w
_diffrn_radiation_monochromator graphite
_diffrn_radiation_source 'fine-focus sealed tube'
_diffrn_radiation_type MoK\a
_diffrn_radiation_wavelength 0.71073
_diffrn_reflns_av_R_equivalents 0.019
_diffrn_reflns_av_sigmaI/netI 0.016
_diffrn_reflns_limit_h_max 19
_diffrn_reflns_limit_h_min -19
_diffrn_reflns_limit_k_max 10
_diffrn_reflns_limit_k_min -10
_diffrn_reflns_limit_l_max 21
_diffrn_reflns_limit_l_min -21
_diffrn_reflns_number 16937
_diffrn_reflns_theta_full 27.5
_diffrn_reflns_theta_max 27.5
_diffrn_reflns_theta_min 3.0
_diffrn_standards_decay_% 0
_diffrn_standards_interval_count 0
_diffrn_standards_interval_time 0
_diffrn_standards_number 0
_exptl_absorpt_coefficient_mu 0.672
_exptl_absorpt_correction_T_max 0.889
_exptl_absorpt_correction_T_min 0.684
_exptl_absorpt_correction_type multi-scan
_exptl_absorpt_process_details '(ABSCOR; Higashi, 1995)'
_exptl_crystal_colour Blue
_exptl_crystal_density_diffrn 1.422
_exptl_crystal_density_method 'not measured'
_exptl_crystal_description Block
_exptl_crystal_F_000 798
_exptl_crystal_size_max 0.38
_exptl_crystal_size_mid 0.26
_exptl_crystal_size_min 0.18
_refine_diff_density_max 0.39
_refine_diff_density_min -0.42
_refine_ls_extinction_method none
_refine_ls_goodness_of_fit_ref 1.05
_refine_ls_hydrogen_treatment constr
_refine_ls_matrix_type full
_refine_ls_number_parameters 298
_refine_ls_number_reflns 4101
_refine_ls_number_restraints 93
_refine_ls_restrained_S_all 1.06
_refine_ls_R_factor_all 0.037
_refine_ls_R_factor_gt 0.033
_refine_ls_shift/su_max 0.001
_refine_ls_shift/su_mean 0.000
_refine_ls_structure_factor_coef Fsqd
_refine_ls_weighting_details 'calc w = 1/[\s^2^(Fo^2^)+(0.0675P)^2^+0.3683P] where P = (Fo^2^+2Fc^2^)/3'
_refine_ls_weighting_scheme calc
_refine_ls_wR_factor_gt 0.099
_refine_ls_wR_factor_ref 0.101
_reflns_number_gt 3706
_reflns_number_total 4101
_reflns_threshold_expression I>2\s(I)
_cod_data_source_file hb6278.cif
_cod_data_source_block I
_cod_depositor_comments
;
The following automatic conversions were performed:
'_symmetry_cell_setting' value 'Monoclinic' changed to 'monoclinic'
according to '/home/saulius/struct/CIF-dictionaries/cif_core.dic'
dictionary named 'cif_core.dic' version 2.4.1 from 2010-06-29.

Automatic conversion script
Id: cif_fix_enum 1527 2010-12-29 10:47:43Z saulius 

The following automatic conversions were performed:

'_symmetry_cell_setting' value 'Monoclinic' changed to 'monoclinic'
according to /home/saulius/struct/CIF-dictionaries/cif_core.dic
dictionary named 'cif_core.dic' version 2.4.1 from 2010-06-29.

Automatic conversion script
Id: cif_fix_values 1715 2011-07-08 13:25:40Z adriana 
;
_cod_original_cell_volume 1794.2(6)
_cod_original_sg_symbol_H-M 'P 21/n'
_cod_database_code 2207233
_cod_database_fobs_code 2207233

loop_
_symmetry_equiv_pos_as_xyz
'x, y, z'
'-x+1/2, y+1/2, -z+1/2'
'-x, -y, -z'
'x-1/2, -y-1/2, z-1/2'

loop_
_atom_site_label
_atom_site_fract_x
_atom_site_fract_y
_atom_site_fract_z
_atom_site_U_iso_or_equiv
_atom_site_adp_type
_atom_site_calc_flag
_atom_site_refinement_flags
_atom_site_occupancy
_atom_site_disorder_assembly
_atom_site_disorder_group
_atom_site_type_symbol
Cu1 0.5000 0.5000 0.5000 0.03060(10) Uani d S 1 . . Cu
O1 0.52320(10) 0.70030(10) 0.43870(10) 0.0356(2) Uani d . 1 . . O
O2 0.62560(10) 0.87240(10) 0.41150(10) 0.0454(3) Uani d . 1 . . O
O3 0.65240(10) 0.45680(10) 0.49950(10) 0.0331(2) Uani d . 1 . . O
O5 0.73110(10) 0.1504(2) 0.50080(10) 0.0563(3) Uani d . 1 . . O
N1 0.43700(10) 0.3747(2) 0.38530(10) 0.0358(3) Uani d D 1 . . N
C1 0.60490(10) 0.7332(2) 0.43540(10) 0.0305(3) Uani d . 1 . . C
C2 0.68200(10) 0.5906(2) 0.45730(10) 0.0289(3) Uani d . 1 . . C
C3 0.69480(10) 0.5356(2) 0.37380(10) 0.0320(3) Uani d . 1 . . C
C4 0.62660(10) 0.4689(2) 0.29860(10) 0.0423(4) Uani d . 1 . . C
C5 0.6560(2) 0.4254(2) 0.23070(10) 0.0520(4) Uani d . 1 . . C
C6 0.7512(2) 0.4480(3) 0.23820(10) 0.0546(5) Uani d . 1 . . C
C7 0.8188(2) 0.5162(2) 0.31240(10) 0.0469(4) Uani d . 1 . . C
C8 0.79040(10) 0.5623(2) 0.38070(10) 0.0356(3) Uani d . 1 . . C
C9 0.84470(10) 0.6384(2) 0.46590(10) 0.0359(3) Uani d . 1 . . C
C10 0.94110(10) 0.6894(2) 0.50390(10) 0.0485(4) Uani d . 1 . . C
C11 0.97440(10) 0.7551(3) 0.58740(10) 0.0547(5) Uani d . 1 . . C
C12 0.91380(10) 0.7688(2) 0.63340(10) 0.0518(4) Uani d . 1 . . C
C13 0.81680(10) 0.7196(2) 0.59550(10) 0.0420(4) Uani d . 1 . . C
C14 0.78320(10) 0.6558(2) 0.51200(10) 0.0320(3) Uani d . 1 . . C
O4 0.4598(5) -0.0181(5) 0.2856(2) 0.090(2) Uani d PDU 0.660(10) A 1 O
C15 0.4668(3) 0.2205(5) 0.3747(4) 0.0370(10) Uani d PDU 0.660(10) A 1 C
C16 0.4288(4) 0.1357(5) 0.2957(3) 0.0480(10) Uani d PDU 0.660(10) A 1 C
C17 0.3585(5) 0.2170(10) 0.2257(4) 0.053(2) Uani d PDU 0.660(10) A 1 C
C18 0.3283(7) 0.3760(10) 0.2379(7) 0.050(2) Uani d PDU 0.660(10) A 1 C
C19 0.3689(4) 0.4540(10) 0.3180(5) 0.0400(10) Uani d PDU 0.660(10) A 1 C
C20 0.8202(2) 0.1491(3) 0.4902(2) 0.0653(6) Uani d . 1 . . C
O4' 0.4092(6) -0.0694(9) 0.3085(5) 0.065(2) Uani d PDU 0.340(10) A 2 O
C15' 0.4467(5) 0.2020(10) 0.3852(6) 0.0320(10) Uani d PDU 0.340(10) A 2 C
C16' 0.4024(5) 0.1000(10) 0.3116(5) 0.041(2) Uani d PDU 0.340(10) A 2 C
C17' 0.3445(8) 0.182(2) 0.2351(8) 0.043(2) Uani d PDU 0.340(10) A 2 C
C18' 0.3340(10) 0.356(2) 0.2350(10) 0.049(4) Uani d PDU 0.340(10) A 2 C
C19' 0.3813(7) 0.449(2) 0.3101(8) 0.038(3) Uani d PDU 0.340(10) A 2 C
H3o 0.6530 0.3670 0.4746 0.040 Uiso calc R 1 . . H
H5o 0.6957 0.0767 0.4699 0.068 Uiso calc R 1 . . H
H4 0.5627 0.4535 0.2935 0.051 Uiso calc R 1 . . H
H5 0.6111 0.3803 0.1795 0.062 Uiso calc R 1 . . H
H6 0.7694 0.4165 0.1923 0.066 Uiso calc R 1 . . H
H7 0.8825 0.5315 0.3171 0.056 Uiso calc R 1 . . H
H10 0.9823 0.6794 0.4736 0.058 Uiso calc R 1 . . H
H11 1.0385 0.7907 0.6132 0.066 Uiso calc R 1 . . H
H12 0.9379 0.8112 0.6901 0.062 Uiso calc R 1 . . H
H13 0.7759 0.7297 0.6261 0.050 Uiso calc R 1 . . H
H4o 0.5023 -0.0646 0.3267 0.109 Uiso calc PR 0.660(10) A 1 H
H15 0.5146 0.1679 0.4216 0.045 Uiso calc PR 0.660(10) A 1 H
H17 0.3323 0.1637 0.1716 0.064 Uiso calc PR 0.660(10) A 1 H
H18 0.2804 0.4312 0.1920 0.060 Uiso calc PR 0.660(10) A 1 H
H19 0.3491 0.5633 0.3256 0.048 Uiso calc PR 0.660(10) A 1 H
H20a 0.8613 0.2365 0.5257 0.098 Uiso calc R 1 . . H
H20b 0.8097 0.1693 0.4301 0.098 Uiso calc R 1 . . H
H20c 0.8508 0.0406 0.5077 0.098 Uiso calc R 1 . . H
H4'o 0.4426 -0.1222 0.3522 0.078 Uiso calc PR 0.340(10) A 2 H
H15' 0.4848 0.1491 0.4371 0.038 Uiso calc PR 0.340(10) A 2 H
H17' 0.3129 0.1195 0.1846 0.051 Uiso calc PR 0.340(10) A 2 H
H18' 0.2960 0.4118 0.1837 0.059 Uiso calc PR 0.340(10) A 2 H
H19' 0.3740 0.5663 0.3086 0.046 Uiso calc PR 0.340(10) A 2 H

loop_
_atom_site_aniso_label
_atom_site_aniso_U_11
_atom_site_aniso_U_22
_atom_site_aniso_U_33
_atom_site_aniso_U_12
_atom_site_aniso_U_13
_atom_site_aniso_U_23
Cu1 0.0291(2) 0.0303(2) 0.0365(2) -0.00270(10) 0.01690(10) -0.00350(10)
O1 0.0310(10) 0.0330(10) 0.0460(10) 0.0040(10) 0.0190(10) 0.0030(10)
O2 0.0470(10) 0.0290(10) 0.0650(10) 0.0030(10) 0.0270(10) 0.0100(10)
O3 0.0360(10) 0.0250(10) 0.0460(10) 0.0010(10) 0.0230(10) 0.0030(10)
O5 0.0540(10) 0.0330(10) 0.0900(10) -0.0010(10) 0.0360(10) -0.0070(10)
N1 0.0310(10) 0.0390(10) 0.0390(10) -0.0020(10) 0.0150(10) -0.0040(10)
C1 0.0330(10) 0.0270(10) 0.0340(10) 0.0020(10) 0.0140(10) -0.0010(10)
C2 0.0290(10) 0.0260(10) 0.0360(10) 0.0000(10) 0.0170(10) 0.0010(10)
C3 0.0360(10) 0.0260(10) 0.0390(10) 0.0040(10) 0.0200(10) 0.0020(10)
C4 0.0450(10) 0.0390(10) 0.0430(10) 0.0010(10) 0.0170(10) -0.0040(10)
C5 0.0710(10) 0.0450(10) 0.0430(10) 0.0040(10) 0.0240(10) -0.0060(10)
C6 0.0830(10) 0.0430(10) 0.0540(10) 0.0090(10) 0.0450(10) -0.0020(10)
C7 0.0580(10) 0.0370(10) 0.0640(10) 0.0060(10) 0.0430(10) 0.0040(10)
C8 0.0400(10) 0.0270(10) 0.0480(10) 0.0050(10) 0.0260(10) 0.0050(10)
C9 0.0320(10) 0.0290(10) 0.0520(10) 0.0030(10) 0.0210(10) 0.0050(10)
C10 0.0320(10) 0.0410(10) 0.0770(10) 0.0000(10) 0.0250(10) 0.0020(10)
C11 0.0310(10) 0.0480(10) 0.0760(10) -0.0030(10) 0.0080(10) 0.0030(10)
C12 0.0470(10) 0.0460(10) 0.0500(10) -0.0060(10) 0.0040(10) 0.0000(10)
C13 0.0420(10) 0.0410(10) 0.0430(10) -0.0040(10) 0.0160(10) 0.0010(10)
C14 0.0300(10) 0.0280(10) 0.0400(10) 0.0000(10) 0.0150(10) 0.0040(10)
O4 0.128(4) 0.053(2) 0.055(2) 0.032(2) -0.007(2) -0.0200(10)
C15 0.033(2) 0.042(2) 0.037(2) 0.0050(10) 0.0130(10) -0.0030(10)
C16 0.064(2) 0.034(2) 0.039(2) 0.003(2) 0.0090(10) -0.0040(10)
C17 0.062(3) 0.048(3) 0.035(2) -0.005(2) 0.001(2) -0.001(2)
C18 0.048(3) 0.047(3) 0.049(4) 0.008(2) 0.010(2) 0.007(2)
C19 0.039(2) 0.042(2) 0.041(2) 0.005(2) 0.018(2) 0.004(2)
C20 0.0600(10) 0.0480(10) 0.101(2) 0.0057(9) 0.0440(10) 0.0050(10)
O4' 0.075(4) 0.044(3) 0.052(3) 0.020(3) -0.005(2) -0.014(2)
C15' 0.020(3) 0.048(3) 0.030(3) 0.005(2) 0.012(2) -0.008(2)
C16' 0.042(3) 0.041(3) 0.037(3) 0.006(2) 0.011(2) -0.002(2)
C17' 0.044(3) 0.035(5) 0.043(4) -0.004(3) 0.010(3) -0.009(3)
C18' 0.051(7) 0.053(7) 0.030(5) 0.001(4) 0.000(4) -0.002(4)
C19' 0.037(4) 0.036(4) 0.048(5) -0.002(3) 0.025(3) -0.002(3)

loop_
_atom_type_symbol
_atom_type_description
_atom_type_scat_dispersion_real
_atom_type_scat_dispersion_imag
_atom_type_scat_source
C C 0.0033 0.0016 'International Tables Vol C Tables 4.2.6.8 and 6.1.1.4'
H H 0.0000 0.0000 'International Tables Vol C Tables 4.2.6.8 and 6.1.1.4'
N N 0.0061 0.0033 'International Tables Vol C Tables 4.2.6.8 and 6.1.1.4'
O O 0.0106 0.0060 'International Tables Vol C Tables 4.2.6.8 and 6.1.1.4'
Cu Cu 0.3201 1.2651 'International Tables Vol C Tables 4.2.6.8 and 6.1.1.4'

loop_
_geom_angle_atom_site_label_1
_geom_angle_atom_site_label_2
_geom_angle_atom_site_label_3
_geom_angle_site_symmetry_1
_geom_angle_site_symmetry_3
_geom_angle
_geom_angle_publ_flag
O1 Cu1 O1 . 3_666 180 no
O3 Cu1 O3 . 3_666 180 n
N1 Cu1 N1 3_666 . 180 n
O1 Cu1 O3 3_666 3_666 75.74(4) n
O1 Cu1 O3 3_666 . 104.26(4) n
O1 Cu1 N1 3_666 3_666 90.99(5) n
O1 Cu1 N1 3_666 . 89.01(5) n
O3 Cu1 N1 3_666 3_666 92.00(5) n
O3 Cu1 N1 3_666 . 88.00(5) n
O1 Cu1 O3 . . 75.74(4) yes
O1 Cu1 O3 . 3_666 104.26(4) yes
O1 Cu1 N1 . . 90.99(5) yes
O1 Cu1 N1 . 3_666 89.01(5) yes
O3 Cu1 N1 . . 92.00(5) yes
O3 Cu1 N1 . 3_666 88.00(5) yes
C1 O1 Cu1 . . 122.82(9) no
C2 O3 Cu1 . . 112.37(8) no
C15 N1 C19 . . 120.1(6) no
C19' N1 C15' . . 117.0(10) no
C15 N1 Cu1 . . 120.6(3) no
C19' N1 Cu1 . . 124.2(9) no
C19 N1 Cu1 . . 119.1(5) no
C15' N1 Cu1 . . 118.2(4) no
O2 C1 O1 . . 123.50(10) no
O2 C1 C2 . . 117.70(10) no
O1 C1 C2 . . 118.80(10) no
O3 C2 C14 . . 112.20(10) no
O3 C2 C3 . . 113.60(10) no
C14 C2 C3 . . 101.60(10) no
O3 C2 C1 . . 108.20(10) no
C14 C2 C1 . . 112.00(10) no
C3 C2 C1 . . 109.10(10) no
C4 C3 C8 . . 120.9(2) no
C4 C3 C2 . . 128.60(10) no
C8 C3 C2 . . 110.60(10) no
C3 C4 C5 . . 118.2(2) no
C6 C5 C4 . . 121.1(2) no
C7 C6 C5 . . 120.8(2) no
C6 C7 C8 . . 118.9(2) no
C7 C8 C3 . . 120.1(2) no
C7 C8 C9 . . 131.3(2) no
C3 C8 C9 . . 108.60(10) no
C10 C9 C14 . . 120.0(2) no
C10 C9 C8 . . 131.1(2) no
C14 C9 C8 . . 109.00(10) no
C11 C10 C9 . . 118.9(2) no
C10 C11 C12 . . 121.0(2) no
C11 C12 C13 . . 120.6(2) no
C14 C13 C12 . . 118.6(2) no
C13 C14 C9 . . 121.00(10) no
C13 C14 C2 . . 128.70(10) no
C9 C14 C2 . . 110.30(10) no
N1 C15 C16 . . 121.9(4) no
O4 C16 C15 . . 121.3(4) no
O4 C16 C17 . . 120.2(5) no
C15 C16 C17 . . 118.5(5) no
C18 C17 C16 . . 118.9(8) no
C19 C18 C17 . . 120.0(10) no
N1 C19 C18 . . 121.0(10) no
N1 C15' C16' . . 123.8(8) no
O4' C16' C17' . . 117.1(8) no
O4' C16' C15' . . 125.9(6) no
C17' C16' C15' . . 117.0(9) no
C18' C17' C16' . . 120.0(10) no
C17' C18' C19' . . 120(2) no
C2 O3 H3o . . 109.1 no
Cu1 O3 H3o . . 109.1 no
C20 O5 H5o . . 109.5 no
C3 C4 H4 . . 120.9 no
C5 C4 H4 . . 120.9 no
C6 C5 H5 . . 119.5 no
C4 C5 H5 . . 119.5 no
C7 C6 H6 . . 119.6 no
C5 C6 H6 . . 119.6 no
C6 C7 H7 . . 120.6 no
C8 C7 H7 . . 120.6 no
C11 C10 H10 . . 120.6 no
C9 C10 H10 . . 120.6 no
C10 C11 H11 . . 119.5 no
C12 C11 H11 . . 119.5 no
C11 C12 H12 . . 119.7 no
C13 C12 H12 . . 119.7 no
C14 C13 H13 . . 120.7 no
C12 C13 H13 . . 120.7 no
C16 O4 H4o . . 120.0 no
N1 C15 H15 . . 119.1 no
C16 C15 H15 . . 119.1 no
C18 C17 H17 . . 120.5 no
C16 C17 H17 . . 120.5 no
C19 C18 H18 . . 120.0 no
C17 C18 H18 . . 120.0 no
N1 C19 H19 . . 119.7 no
C18 C19 H19 . . 119.7 no
O5 C20 H20a . . 109.5 no
O5 C20 H20b . . 109.5 no
H20a C20 H20b . . 109.5 no
O5 C20 H20C . . 109.5 no
H20a C20 H20c . . 109.5 no
H20b C20 H20c . . 109.5 no
C16' O4' H4'o . . 120.0 no
N1 C15' H15' . . 118.1 no
C16' C15' H15' . . 118.1 no
C18' C17' H17' . . 120.2 no
C16' C17' H17' . . 120.2 no
C17' C18' H18' . . 120.0 no
C19' C18' H18' . . 120.0 no
N1 C19' C18' . . 122.2(17) no
N1 C19' H19' . . 118.9 no
C18' C19' H19' . . 118.9 no

loop_
_geom_bond_atom_site_label_1
_geom_bond_atom_site_label_2
_geom_bond_site_symmetry_2
_geom_bond_distance
_geom_bond_publ_flag
Cu1 O1 . 1.9730(10) yes
Cu1 O1 3_666 1.9730(10) no
Cu1 N1 . 2.0280(10) yes
Cu1 N1 3_666 2.0280(10) no
Cu1 O3 . 2.2950(10) yes
Cu1 O3 3_666 2.2950(10) no
O1 C1 . 1.265(2) no
O2 C1 . 1.242(2) no
O3 C2 . 1.422(2) no
O5 C20 . 1.402(2) no
N1 C15 . 1.326(4) no
N1 C19' . 1.341(9) no
N1 C19 . 1.346(5) no
N1 C15' . 1.368(8) no
C1 C2 . 1.548(2) no
C2 C14 . 1.525(2) no
C2 C3 . 1.525(2) no
C3 C4 . 1.379(2) no
C3 C8 . 1.398(2) no
C4 C5 . 1.392(2) no
C5 C6 . 1.386(3) no
C6 C7 . 1.371(3) no
C7 C8 . 1.395(2) no
C8 C9 . 1.462(2) no
C9 C10 . 1.391(2) no
C9 C14 . 1.400(2) no
C10 C11 . 1.380(3) no
C11 C12 . 1.385(3) no
C12 C13 . 1.394(2) no
C13 C14 . 1.375(2) no
O4 C16 . 1.328(4) no
C15 C16 . 1.384(5) no
C16 C17 . 1.389(6) no
C17 C18 . 1.373(6) no
C18 C19 . 1.377(6) no
O4' C16' . 1.340(6) no
C15' C16' . 1.399(8) no
C16' C17' . 1.392(9) no
C17' C18' . 1.382(9) no
C18' C19' . 1.386(9) no
O3 H3o . 0.82 no
O5 H5o . 0.82 no
C4 H4 . 0.93 no
C5 H5 . 0.93 no
C6 H6 . 0.93 no
C7 H7 . 0.93 no
C10 H10 . 0.93 no
C11 H11 . 0.93 no
C12 H12 . 0.93 no
C13 H13 . 0.93 no
O4 H4o . 0.82 no
C15 H15 . 0.93 no
C17 H17 . 0.93 no
C18 H18 . 0.93 no
C19 H19 . 0.93 no
C20 H20a . 0.96 no
C20 H20b . 0.96 no
C20 H20c . 0.96 no
O4' H4'o . 0.82 no
C15' H15' . 0.93 no
C17' H17' . 0.93 no
C18' H18' . 0.93 no
C19' H19' . 0.93 no

loop_
_geom_hbond_atom_site_label_D
_geom_hbond_atom_site_label_H
_geom_hbond_atom_site_label_A
_geom_hbond_site_symmetry_A
_geom_hbond_distance_DH
_geom_hbond_distance_HA
_geom_hbond_distance_DA
_geom_hbond_angle_DHA
_geom_hbond_publ_flag
O3 H3o O5 . 0.82 2.02 2.677(2) 137 yes
O5 H5o O2 1_545 0.82 1.96 2.773(2) 170 yes
O4 H4o O2 1_545 0.82 1.91 2.702(4) 162 yes
O4' H4'o O1 1_545 0.82 2.04 2.838(6) 166 yes

loop_
_geom_torsion_atom_site_label_1
_geom_torsion_atom_site_label_2
_geom_torsion_atom_site_label_3
_geom_torsion_atom_site_label_4
_geom_torsion_site_symmetry_1
_geom_torsion
_geom_torsion_publ_flag
N1 Cu1 O1 C1 3_666 78.70(10) no
N1 Cu1 O1 C1 . -101.30(10) no
O3 Cu1 O1 C1 3_666 170.50(10) no
O3 Cu1 O1 C1 . -9.50(10) no
O1 Cu1 O3 C2 . 0.00(10) no
O1 Cu1 O3 C2 3_666 180.00(10) no
N1 Cu1 O3 C2 3_666 -89.50(10) no
N1 Cu1 O3 C2 . 90.50(10) no
O1 Cu1 N1 C15 . 127.4(2) no
O1 Cu1 N1 C15 3_666 -52.6(2) no
O3 Cu1 N1 C15 3_666 -128.4(2) no
O3 Cu1 N1 C15 . 51.6(2) no
O1 Cu1 N1 C19' . -36.2(5) no
O1 Cu1 N1 C19' 3_666 143.8(5) no
O3 Cu1 N1 C19' 3_666 68.0(5) no
O3 Cu1 N1 C19' . -112.0(5) no
O1 Cu1 N1 C19 . -48.1(3) no
O1 Cu1 N1 C19 3_666 131.9(3) no
O3 Cu1 N1 C19 3_666 56.1(3) no
O3 Cu1 N1 C19 . -123.9(3) no
O1 Cu1 N1 C15' . 148.0(3) no
O1 Cu1 N1 C15' 3_666 -32.0(3) no
O3 Cu1 N1 C15' 3_666 -107.7(3) no
O3 Cu1 N1 C15' . 72.3(3) no
Cu1 O1 C1 O2 . -166.30(10) no
Cu1 O1 C1 C2 . 17.1(2) no
Cu1 O3 C2 C14 . 130.90(10) no
Cu1 O3 C2 C3 . -114.60(10) no
Cu1 O3 C2 C1 . 6.80(10) no
O2 C1 C2 O3 . 168.30(10) no
O1 C1 C2 O3 . -14.9(2) no
O2 C1 C2 C14 . 44.1(2) no
O1 C1 C2 C14 . -139.10(10) no
O2 C1 C2 C3 . -67.6(2) no
O1 C1 C2 C3 . 109.20(10) no
O3 C2 C3 C4 . 60.9(2) no
C14 C2 C3 C4 . -178.5(2) no
C1 C2 C3 C4 . -60.0(2) no
O3 C2 C3 C8 . -119.60(10) no
C14 C2 C3 C8 . 1.1(2) no
C1 C2 C3 C8 . 119.50(10) no
C8 C3 C4 C5 . 1.5(2) no
C2 C3 C4 C5 . -179.0(2) no
C3 C4 C5 C6 . 0.1(3) no
C4 C5 C6 C7 . -0.9(3) no
C5 C6 C7 C8 . 0.2(3) no
C6 C7 C8 C3 . 1.3(2) no
C6 C7 C8 C9 . -179.2(2) no
C4 C3 C8 C7 . -2.2(2) no
C2 C3 C8 C7 . 178.20(10) no
C4 C3 C8 C9 . 178.30(10) no
C2 C3 C8 C9 . -1.3(2) no
C7 C8 C9 C10 . 0.9(3) no
C3 C8 C9 C10 . -179.7(2) no
C7 C8 C9 C14 . -178.5(2) no
C3 C8 C9 C14 . 1.0(2) no
C14 C9 C10 C11 . 0.7(2) no
C8 C9 C10 C11 . -178.6(2) no
C9 C10 C11 C12 . 0.7(3) no
C10 C11 C12 C13 . -1.4(3) no
C11 C12 C13 C14 . 0.6(3) no
C12 C13 C14 C9 . 0.7(2) no
C12 C13 C14 C2 . 178.7(2) no
C10 C9 C14 C13 . -1.4(2) no
C8 C9 C14 C13 . 178.00(10) no
C10 C9 C14 C2 . -179.70(10) no
C8 C9 C14 C2 . -0.3(2) no
O3 C2 C14 C13 . -56.9(2) no
C3 C2 C14 C13 . -178.6(2) no
C1 C2 C14 C13 . 65.0(2) no
O3 C2 C14 C9 . 121.20(10) no
C3 C2 C14 C9 . -0.5(2) no
C1 C2 C14 C9 . -116.90(10) no
C19' N1 C15 C16 . -11.2(6) no
C19 N1 C15 C16 . -1.0(3) no
C15' N1 C15 C16 . 96(2) no
Cu1 N1 C15 C16 . -176.5(2) no
N1 C15 C16 O4 . 179.5(2) no
N1 C15 C16 C17 . 0.9(4) no
O4 C16 C17 C18 . -179.6(4) no
C15 C16 C17 C18 . -1.0(6) no
C16 C17 C18 C19 . 1.2(7) no
C15 N1 C19 C18 . 1.1(5) no
C19' N1 C19 C18 . 57(6) no
C15' N1 C19 C18 . -19.9(5) no
Cu1 N1 C19 C18 . 176.7(3) no
C17 C18 C19 N1 . -1.2(7) no
C15 N1 C15' C16' . -81(2) no
C19' N1 C15' C16' . 0.4(4) no
C19 N1 C15' C16' . 12.8(6) no
Cu1 N1 C15' C16' . 176.4(3) no
N1 C15' C16' O4' . -179.5(3) no
N1 C15' C16' C17' . -0.9(5) no
O4' C16' C17' C18' . 179.5(5) no
C15' C16' C17' C18' . 0.8(7) no
C16' C17' C18' C19' . -0.2(8) no
C15 N1 C19' C18' . 19.9(6) no
C19 N1 C19' C18' . -109(6) no
C15' N1 C19' C18' . 0.3(6) no
Cu1 N1 C19' C18' . -175.5(5) no
C17' C18' C19' N1 . -0.4(9) no
